data_7054667
loop_
_publ_author_name
'Biswal, Debanjana'
'Pramanik, Nikhil Ranjan'
'Chakrabarti, Syamal'
'Chakraborty, Nirmalya'
'Acharya, Krishnendu'
'Mandal, Sudhanshu Sekhar'
'Ghosh, Saktiprosad'
'Drew, Michael G. B.'
'Mondal, Tapan Kumar'
'Biswas, Sujan'

_publ_section_title
;
 Lewis base controlled supramolecular architectures via non-covalent
 interactions of dioxomolybdenum(vi) complexes with an ONS donor ligand:
 DFT calculations and biological study
;
_journal_issue 4
_journal_name_full 'New J. Chem.'
_journal_page_first 2778
_journal_paper_doi 10.1039/C4NJ02225D
_journal_volume 39
_journal_year 2015
_chemical_formula_sum 'C20 H22 Mo N2 O4 S2'
_chemical_formula_weight 514.46
_chemical_name_systematic
; 
 ? 
;
_space_group_IT_number 14
_symmetry_cell_setting monoclinic
_symmetry_space_group_name_Hall '-P 2yn'
_symmetry_space_group_name_H-M 'P 1 21/n 1'
_atom_sites_solution_hydrogens geom
_atom_sites_solution_primary direct
_atom_sites_solution_secondary difmap
_audit_creation_method SHELXL-97
_audit_update_record
;
2014-12-01 deposited with the CCDC.
2015-02-09 downloaded from the CCDC.
;
_cell_angle_alpha 90.00
_cell_angle_beta 91.518(6)
_cell_angle_gamma 90.00
_cell_formula_units_Z 4
_cell_length_a 14.489(2)
_cell_length_b 7.1442(10)
_cell_length_c 21.090(3)
_cell_measurement_reflns_used 9238
_cell_measurement_temperature 296(2)
_cell_measurement_theta_max 28.66
_cell_measurement_theta_min 2.81
_cell_volume 2182.3(5)
_computing_cell_refinement 'Bruker SAINT'
_computing_data_collection 'Bruker APEX2'
_computing_data_reduction 'Bruker SAINT'
_computing_molecular_graphics 'Bruker SHELXTL'
_computing_publication_material 'Bruker SHELXTL'
_computing_structure_refinement 'SHELXL-97 (Sheldrick, 2008)'
_computing_structure_solution 'SHELXS-97 (Sheldrick, 2008)'
_diffrn_ambient_temperature 296(2)
_diffrn_measured_fraction_theta_full 0.986
_diffrn_measured_fraction_theta_max 0.986
_diffrn_measurement_device_type 'Bruker APEX-II CCD'
_diffrn_measurement_method '\f and \w scans'
_diffrn_radiation_monochromator graphite
_diffrn_radiation_source 'fine-focus sealed tube'
_diffrn_radiation_type MoK\a
_diffrn_radiation_wavelength 0.71073
_diffrn_reflns_av_R_equivalents 0.0313
_diffrn_reflns_av_sigmaI/netI 0.0276
_diffrn_reflns_limit_h_max 20
_diffrn_reflns_limit_h_min -20
_diffrn_reflns_limit_k_max 10
_diffrn_reflns_limit_k_min -7
_diffrn_reflns_limit_l_max 29
_diffrn_reflns_limit_l_min -29
_diffrn_reflns_number 28297
_diffrn_reflns_theta_full 30.00
_diffrn_reflns_theta_max 30.00
_diffrn_reflns_theta_min 1.68
_exptl_absorpt_coefficient_mu 0.821
_exptl_absorpt_correction_T_max 0.9079
_exptl_absorpt_correction_T_min 0.8799
_exptl_absorpt_correction_type multi-scan
_exptl_absorpt_process_details 'SADABS(Sheldrick, 2008)'
_exptl_crystal_colour Orange
_exptl_crystal_density_diffrn 1.566
_exptl_crystal_density_method 'not measured'
_exptl_crystal_description Cubic
_exptl_crystal_F_000 1048
_exptl_crystal_size_max 0.16
_exptl_crystal_size_mid 0.14
_exptl_crystal_size_min 0.12
_refine_diff_density_max 0.636
_refine_diff_density_min -0.563
_refine_diff_density_rms 0.070
_refine_ls_extinction_method none
_refine_ls_goodness_of_fit_ref 0.831
_refine_ls_hydrogen_treatment constr
_refine_ls_matrix_type full
_refine_ls_number_parameters 263
_refine_ls_number_reflns 6264
_refine_ls_number_restraints 0
_refine_ls_restrained_S_all 0.831
_refine_ls_R_factor_all 0.0461
_refine_ls_R_factor_gt 0.0324
_refine_ls_shift/su_max 0.003
_refine_ls_shift/su_mean 0.000
_refine_ls_structure_factor_coef Fsqd
_refine_ls_weighting_details 'calc w=1/[\s^2^(Fo^2^)+(0.0882P)^2^+0.7778P] where P=(Fo^2^+2Fc^2^)/3'
_refine_ls_weighting_scheme calc
_refine_ls_wR_factor_gt 0.0982
_refine_ls_wR_factor_ref 0.1140
_reflns_number_gt 4933
_reflns_number_total 6264
_reflns_threshold_expression >2sigma(I)
_cod_data_source_file c4nj02225d2.cif
_cod_data_source_block 1
_cod_depositor_comments
;
The following automatic conversions were performed:

'_symmetry_cell_setting' value 'Monoclinic' changed to 'monoclinic'
according to
/usr/data/users/saulius/crontab/automatic-downloads/rss-feeds/RSC/lib/dictionaries/cif_core.dic
dictionary named 'cif_core.dic' version 2.4.2 from 2011-04-26.

'_exptl_absorpt_correction_type' value 'Multi-scan' changed to
'multi-scan' according to
/usr/data/users/saulius/crontab/automatic-downloads/rss-feeds/RSC/lib/dictionaries/cif_core.dic
dictionary named 'cif_core.dic' version 2.4.2 from 2011-04-26.

Automatic conversion script
Id: cif_fix_values 3008 2015-01-20 13:52:24Z robertas 

 Adding full bibliography for 7054666--7054671.cif.
;
_cod_original_cell_volume 2182.2(5)
_cod_original_sg_symbol_H-M 'P2(1)/n  '
_cod_database_code 7054667

loop_
_symmetry_equiv_pos_as_xyz
'x, y, z'
'-x+1/2, y+1/2, -z+1/2'
'-x, -y, -z'
'x-1/2, -y-1/2, z-1/2'

loop_
_atom_site_label
_atom_site_type_symbol
_atom_site_fract_x
_atom_site_fract_y
_atom_site_fract_z
_atom_site_U_iso_or_equiv
_atom_site_adp_type
_atom_site_occupancy
_atom_site_symmetry_multiplicity
_atom_site_calc_flag
_atom_site_refinement_flags
C1 C 0.91837(15) 0.2399(3) 0.94148(12) 0.0471(5) Uani 1 1 d .
C2 C 1.00390(17) 0.2472(4) 0.97330(15) 0.0600(6) Uani 1 1 d .
H2 H 1.0093 0.3020 1.0132 0.072 Uiso 1 1 calc R
C3 C 1.08023(18) 0.1728(4) 0.94516(18) 0.0728(9) Uani 1 1 d .
H3 H 1.1376 0.1800 0.9658 0.087 Uiso 1 1 calc R
C4 C 1.07237(18) 0.0876(5) 0.88659(19) 0.0750(9) Uani 1 1 d .
H4 H 1.1244 0.0382 0.8678 0.090 Uiso 1 1 calc R
C5 C 0.98727(18) 0.0757(4) 0.85583(15) 0.0619(6) Uani 1 1 d .
H5 H 0.9826 0.0166 0.8166 0.074 Uiso 1 1 calc R
C6 C 0.90742(15) 0.1511(3) 0.88248(11) 0.0459(5) Uani 1 1 d .
C7 C 0.81706(15) 0.1240(3) 0.85027(10) 0.0421(4) Uani 1 1 d .
C8 C 0.8064(2) -0.0234(4) 0.80014(13) 0.0594(7) Uani 1 1 d .
H8A H 0.7473 -0.0830 0.8037 0.089 Uiso 1 1 calc R
H8B H 0.8544 -0.1149 0.8056 0.089 Uiso 1 1 calc R
H8C H 0.8105 0.0333 0.7590 0.089 Uiso 1 1 calc R
C9 C 0.59975(14) 0.2989(3) 0.83745(9) 0.0437(4) Uani 1 1 d .
C10 C 0.51150(18) 0.0395(4) 0.75648(14) 0.0576(6) Uani 1 1 d .
H10A H 0.5617 0.0547 0.7274 0.069 Uiso 1 1 calc R
H10B H 0.5265 -0.0626 0.7853 0.069 Uiso 1 1 calc R
C11 C 0.42244(18) 0.0011(4) 0.72083(12) 0.0508(5) Uani 1 1 d .
C12 C 0.4040(2) 0.0828(4) 0.66257(12) 0.0601(6) Uani 1 1 d .
H12 H 0.4484 0.1577 0.6441 0.072 Uiso 1 1 calc R
C13 C 0.3199(2) 0.0541(5) 0.63132(14) 0.0706(8) Uani 1 1 d .
H13 H 0.3082 0.1096 0.5920 0.085 Uiso 1 1 calc R
C14 C 0.2542(2) -0.0554(5) 0.65805(16) 0.0742(9) Uani 1 1 d .
H14 H 0.1973 -0.0722 0.6373 0.089 Uiso 1 1 calc R
C15 C 0.2718(2) -0.1399(5) 0.71495(15) 0.0755(9) Uani 1 1 d .
H15 H 0.2274 -0.2169 0.7324 0.091 Uiso 1 1 calc R
C16 C 0.3552(2) -0.1118(5) 0.74687(13) 0.0690(8) Uani 1 1 d .
H16 H 0.3663 -0.1687 0.7860 0.083 Uiso 1 1 calc R
C17 C 0.6847(2) 0.0581(4) 0.99870(15) 0.0642(7) Uani 1 1 d .
H17A H 0.7506 0.0338 0.9992 0.077 Uiso 1 1 calc R
H17B H 0.6556 -0.0143 0.9648 0.077 Uiso 1 1 calc R
C18 C 0.6451(3) 0.0089(5) 1.06066(19) 0.0839(11) Uani 1 1 d .
H18A H 0.6924 0.0113 1.0940 0.101 Uiso 1 1 calc R
H18B H 0.6178 -0.1150 1.0590 0.101 Uiso 1 1 calc R
C19 C 0.5733(3) 0.1533(5) 1.07229(16) 0.0838(10) Uani 1 1 d .
H19A H 0.5122 0.0978 1.0699 0.101 Uiso 1 1 calc R
H19B H 0.5827 0.2084 1.1140 0.101 Uiso 1 1 calc R
C20 C 0.58285(19) 0.2978(4) 1.02222(14) 0.0654(7) Uani 1 1 d .
H20A H 0.5303 0.2940 0.9928 0.079 Uiso 1 1 calc R
H20B H 0.5864 0.4217 1.0410 0.079 Uiso 1 1 calc R
Mo1 Mo 0.753886(14) 0.47636(3) 0.931777(9) 0.04502(8) Uani 1 1 d .
N1 N 0.74631(12) 0.2274(3) 0.86514(8) 0.0397(4) Uani 1 1 d .
N2 N 0.66373(12) 0.1742(3) 0.83439(8) 0.0430(4) Uani 1 1 d .
O1 O 0.84638(11) 0.3177(2) 0.97151(7) 0.0507(4) Uani 1 1 d .
O4 O 0.66652(12) 0.2553(2) 0.98999(8) 0.0518(4) Uani 1 1 d .
O2 O 0.82358(15) 0.6017(3) 0.88508(11) 0.0754(6) Uani 1 1 d .
O3 O 0.71894(14) 0.6260(3) 0.98910(9) 0.0652(5) Uani 1 1 d .
S1 S 0.60522(5) 0.51528(9) 0.87504(3) 0.05425(16) Uani 1 1 d .
S2 S 0.49268(4) 0.25539(10) 0.80043(3) 0.05417(16) Uani 1 1 d .

loop_
_atom_site_aniso_label
_atom_site_aniso_U_11
_atom_site_aniso_U_22
_atom_site_aniso_U_33
_atom_site_aniso_U_23
_atom_site_aniso_U_13
_atom_site_aniso_U_12
C1 0.0410(10) 0.0383(10) 0.0616(13) 0.0044(9) -0.0065(9) 0.0033(8)
C2 0.0494(13) 0.0461(12) 0.0834(18) -0.0003(12) -0.0189(12) 0.0021(10)
C3 0.0422(12) 0.0527(15) 0.122(3) 0.0029(16) -0.0191(15) 0.0028(11)
C4 0.0388(12) 0.0588(16) 0.128(3) 0.0009(18) 0.0084(15) 0.0085(12)
C5 0.0494(13) 0.0563(14) 0.0803(18) -0.0008(13) 0.0087(12) 0.0091(12)
C6 0.0398(10) 0.0416(11) 0.0565(12) 0.0024(9) 0.0012(9) 0.0069(9)
C7 0.0444(10) 0.0418(11) 0.0401(10) -0.0002(8) 0.0016(8) 0.0064(9)
C8 0.0615(16) 0.0598(15) 0.0569(14) -0.0161(11) -0.0018(12) 0.0176(12)
C9 0.0414(10) 0.0538(12) 0.0358(9) 0.0025(8) -0.0023(8) 0.0034(9)
C10 0.0480(13) 0.0634(16) 0.0609(15) -0.0028(11) -0.0063(11) -0.0022(11)
C11 0.0490(12) 0.0556(14) 0.0473(12) 0.0001(9) -0.0042(10) -0.0044(10)
C12 0.0701(16) 0.0597(15) 0.0504(12) 0.0044(11) -0.0011(11) -0.0109(13)
C13 0.089(2) 0.0700(18) 0.0518(14) 0.0044(13) -0.0211(14) -0.0046(16)
C14 0.0603(16) 0.088(2) 0.0734(19) -0.0050(16) -0.0200(14) -0.0108(16)
C15 0.0606(16) 0.090(2) 0.0762(18) 0.0068(16) -0.0022(14) -0.0270(16)
C16 0.0662(16) 0.086(2) 0.0545(14) 0.0150(14) -0.0047(12) -0.0136(15)
C17 0.0740(17) 0.0442(13) 0.0755(17) 0.0120(12) 0.0214(14) 0.0215(13)
C18 0.098(3) 0.070(2) 0.085(2) 0.0270(16) 0.024(2) 0.0283(18)
C19 0.087(2) 0.093(2) 0.0732(18) 0.0230(17) 0.0325(17) 0.0296(19)
C20 0.0601(15) 0.0625(17) 0.0745(17) 0.0066(13) 0.0153(13) 0.0251(13)
Mo1 0.04961(13) 0.03634(12) 0.04865(13) -0.00396(7) -0.00742(9) 0.00561(7)
N1 0.0375(8) 0.0435(9) 0.0381(8) -0.0020(7) -0.0014(6) 0.0047(7)
N2 0.0403(8) 0.0491(10) 0.0394(8) -0.0019(7) -0.0018(7) 0.0027(8)
O1 0.0453(8) 0.0561(10) 0.0501(8) -0.0077(7) -0.0102(7) 0.0102(7)
O4 0.0564(9) 0.0432(8) 0.0564(9) 0.0060(7) 0.0127(7) 0.0195(7)
O2 0.0712(13) 0.0622(12) 0.0926(15) 0.0155(11) 0.0000(11) -0.0077(10)
O3 0.0780(12) 0.0468(10) 0.0699(11) -0.0196(8) -0.0154(9) 0.0146(9)
S1 0.0568(4) 0.0533(3) 0.0521(3) -0.0045(2) -0.0113(3) 0.0202(3)
S2 0.0384(3) 0.0702(4) 0.0536(3) -0.0017(3) -0.0058(2) 0.0045(3)

loop_
_atom_type_symbol
_atom_type_description
_atom_type_scat_dispersion_real
_atom_type_scat_dispersion_imag
_atom_type_scat_source
C C 0.0033 0.0016 'International Tables Vol C Tables 4.2.6.8 and 6.1.1.4'
H H 0.0000 0.0000 'International Tables Vol C Tables 4.2.6.8 and 6.1.1.4'
N N 0.0061 0.0033 'International Tables Vol C Tables 4.2.6.8 and 6.1.1.4'
O O 0.0106 0.0060 'International Tables Vol C Tables 4.2.6.8 and 6.1.1.4'
S S 0.1246 0.1234 'International Tables Vol C Tables 4.2.6.8 and 6.1.1.4'
Mo Mo -1.6832 0.6857 'International Tables Vol C Tables 4.2.6.8 and 6.1.1.4'

loop_
_geom_angle_atom_site_label_1
_geom_angle_atom_site_label_2
_geom_angle_atom_site_label_3
_geom_angle
O1 C1 C2 116.4(2)
O1 C1 C6 122.04(19)
C2 C1 C6 121.5(2)
C3 C2 C1 119.5(3)
C3 C2 H2 120.3
C1 C2 H2 120.3
C2 C3 C4 120.6(3)
C2 C3 H3 119.7
C4 C3 H3 119.7
C3 C4 C5 120.0(3)
C3 C4 H4 120.0
C5 C4 H4 120.0
C4 C5 C6 121.5(3)
C4 C5 H5 119.3
C6 C5 H5 119.3
C1 C6 C5 116.9(2)
C1 C6 C7 123.2(2)
C5 C6 C7 119.8(2)
N1 C7 C6 120.56(19)
N1 C7 C8 119.9(2)
C6 C7 C8 119.5(2)
C7 C8 H8A 109.5
C7 C8 H8B 109.5
H8A C8 H8B 109.5
C7 C8 H8C 109.5
H8A C8 H8C 109.5
H8B C8 H8C 109.5
N2 C9 S1 127.85(17)
N2 C9 S2 119.09(18)
S1 C9 S2 113.06(12)
C11 C10 S2 105.73(18)
C11 C10 H10A 110.6
S2 C10 H10A 110.6
C11 C10 H10B 110.6
S2 C10 H10B 110.6
H10A C10 H10B 108.7
C12 C11 C16 118.4(2)
C12 C11 C10 120.8(2)
C16 C11 C10 120.7(2)
C11 C12 C13 120.5(3)
C11 C12 H12 119.7
C13 C12 H12 119.7
C14 C13 C12 120.2(3)
C14 C13 H13 119.9
C12 C13 H13 119.9
C15 C14 C13 120.1(3)
C15 C14 H14 119.9
C13 C14 H14 119.9
C14 C15 C16 120.4(3)
C14 C15 H15 119.8
C16 C15 H15 119.8
C15 C16 C11 120.3(3)
C15 C16 H16 119.8
C11 C16 H16 119.8
O4 C17 C18 105.6(2)
O4 C17 H17A 110.6
C18 C17 H17A 110.6
O4 C17 H17B 110.6
C18 C17 H17B 110.6
H17A C17 H17B 108.7
C17 C18 C19 105.6(3)
C17 C18 H18A 110.6
C19 C18 H18A 110.6
C17 C18 H18B 110.6
C19 C18 H18B 110.6
H18A C18 H18B 108.7
C20 C19 C18 106.6(2)
C20 C19 H19A 110.4
C18 C19 H19A 110.4
C20 C19 H19B 110.4
C18 C19 H19B 110.4
H19A C19 H19B 108.6
O4 C20 C19 106.5(2)
O4 C20 H20A 110.4
C19 C20 H20A 110.4
O4 C20 H20B 110.4
C19 C20 H20B 110.4
H20A C20 H20B 108.6
O2 Mo1 O3 105.99(12)
O2 Mo1 O1 98.38(9)
O3 Mo1 O1 106.08(8)
O2 Mo1 N1 94.26(10)
O3 Mo1 N1 157.38(9)
O1 Mo1 N1 80.21(6)
O2 Mo1 O4 170.59(9)
O3 Mo1 O4 83.02(9)
O1 Mo1 O4 76.08(7)
N1 Mo1 O4 77.40(6)
O2 Mo1 S1 100.76(8)
O3 Mo1 S1 90.08(7)
O1 Mo1 S1 150.41(6)
N1 Mo1 S1 76.06(4)
O4 Mo1 S1 81.65(5)
C7 N1 N2 113.69(17)
C7 N1 Mo1 124.46(14)
N2 N1 Mo1 121.82(12)
C9 N2 N1 113.37(18)
C1 O1 Mo1 124.95(14)
C20 O4 C17 107.4(2)
C20 O4 Mo1 124.69(15)
C17 O4 Mo1 127.88(15)
C9 S1 Mo1 98.66(7)
C9 S2 C10 103.59(12)

loop_
_geom_bond_atom_site_label_1
_geom_bond_atom_site_label_2
_geom_bond_distance
C1 O1 1.354(3)
C1 C2 1.395(3)
C1 C6 1.402(3)
C2 C3 1.376(4)
C2 H2 0.9300
C3 C4 1.379(5)
C3 H3 0.9300
C4 C5 1.381(4)
C4 H4 0.9300
C5 C6 1.407(3)
C5 H5 0.9300
C6 C7 1.472(3)
C7 N1 1.308(3)
C7 C8 1.497(3)
C8 H8A 0.9600
C8 H8B 0.9600
C8 H8C 0.9600
C9 N2 1.289(3)
C9 S1 1.738(2)
C9 S2 1.746(2)
C10 C11 1.501(3)
C10 S2 1.824(3)
C10 H10A 0.9700
C10 H10B 0.9700
C11 C12 1.380(4)
C11 C16 1.389(4)
C12 C13 1.385(4)
C12 H12 0.9300
C13 C14 1.366(5)
C13 H13 0.9300
C14 C15 1.361(5)
C14 H14 0.9300
C15 C16 1.382(4)
C15 H15 0.9300
C16 H16 0.9300
C17 O4 1.444(3)
C17 C18 1.483(4)
C17 H17A 0.9700
C17 H17B 0.9700
C18 C19 1.489(5)
C18 H18A 0.9700
C18 H18B 0.9700
C19 C20 1.486(4)
C19 H19A 0.9700
C19 H19B 0.9700
C20 O4 1.438(3)
C20 H20A 0.9700
C20 H20B 0.9700
Mo1 O2 1.686(2)
Mo1 O3 1.7011(18)
Mo1 O1 1.9296(15)
Mo1 N1 2.2678(18)
Mo1 O4 2.3846(17)
Mo1 S1 2.4519(7)
N1 N2 1.398(2)
